data_7224865
loop_
_publ_author_name
'Roy, Sandipan'
'Titi, Hatem M.'
'Goldberg, Israel'

_publ_section_title
;
 Supramolecular organic frameworks (SOFs) of
 tetrakis(4-hydroxyphenyl)porphyrin with efficient guest inclusion
;
_journal_issue 19
_journal_name_full CrystEngComm
_journal_page_first 3372
_journal_paper_doi 10.1039/C6CE00518G
_journal_volume 18
_journal_year 2016
_chemical_formula_moiety 'C44 H30 N4 O4, 2(C16 H10), 2(C5 H5 N)'
_chemical_formula_sum 'C43 H30 N3 O2'
_chemical_formula_weight 620.70
_space_group_crystal_system monoclinic
_space_group_IT_number 14
_space_group_name_Hall '-P 2ybc'
_space_group_name_H-M_alt 'P 1 21/c 1'
_symmetry_space_group_name_Hall '-P 2ybc'
_symmetry_space_group_name_H-M 'P 1 21/c 1'
_atom_sites_solution_hydrogens mixed
_atom_sites_solution_primary direct
_atom_sites_solution_secondary difmap
_audit_creation_method SHELXL-2014/7
_audit_update_record
;
2016-02-24 deposited with the CCDC.
2016-04-06 downloaded from the CCDC.
;
_cell_angle_alpha 90
_cell_angle_beta 107.6570(10)
_cell_angle_gamma 90
_cell_formula_units_Z 4
_cell_length_a 13.5292(5)
_cell_length_b 20.5192(6)
_cell_length_c 11.5369(4)
_cell_measurement_reflns_used 4456
_cell_measurement_temperature 110(2)
_cell_measurement_theta_max 25.07
_cell_measurement_theta_min 1.58
_cell_volume 3051.86(18)
_computing_cell_refinement 'Saint, Bruker-AXS'
_computing_data_collection 'Apex2, Bruker-AXS'
_computing_data_reduction 'Saint, Bruker-AXS'
_computing_structure_refinement 'SHELXL-2014/7 (Sheldrick, 2015)'
_computing_structure_solution 'SHELXT-2014 (Sheldrick, 2015)'
_diffrn_ambient_temperature 110(2)
_diffrn_detector_area_resol_mean 1.75
_diffrn_measured_fraction_theta_full 0.995
_diffrn_measured_fraction_theta_max 0.995
_diffrn_measurement_device_type 'ApexDuo, Bruker-AXS'
_diffrn_measurement_method '1 deg. \f and \w scans'
_diffrn_radiation_type MoK\a
_diffrn_radiation_wavelength 0.71073
_diffrn_reflns_av_R_equivalents 0.0326
_diffrn_reflns_av_unetI/netI 0.0296
_diffrn_reflns_Laue_measured_fraction_full 0.995
_diffrn_reflns_Laue_measured_fraction_max 0.995
_diffrn_reflns_limit_h_max 16
_diffrn_reflns_limit_h_min -16
_diffrn_reflns_limit_k_max 24
_diffrn_reflns_limit_k_min -20
_diffrn_reflns_limit_l_max 13
_diffrn_reflns_limit_l_min -11
_diffrn_reflns_number 21293
_diffrn_reflns_point_group_measured_fraction_full 0.995
_diffrn_reflns_point_group_measured_fraction_max 0.995
_diffrn_reflns_theta_full 25.070
_diffrn_reflns_theta_max 25.070
_diffrn_reflns_theta_min 1.580
_diffrn_source 'ImuS micro-focus'
_exptl_absorpt_coefficient_mu 0.083
_exptl_absorpt_correction_T_max 0.990
_exptl_absorpt_correction_T_min 0.977
_exptl_absorpt_correction_type multi-scan
_exptl_absorpt_process_details 'Sadabs, Bruker-AXS'
_exptl_crystal_colour red
_exptl_crystal_density_diffrn 1.351
_exptl_crystal_description plate
_exptl_crystal_F_000 1300
_exptl_crystal_size_max 0.280
_exptl_crystal_size_mid 0.240
_exptl_crystal_size_min 0.120
_refine_diff_density_max 0.563
_refine_diff_density_min -0.240
_refine_diff_density_rms 0.045
_refine_ls_extinction_method none
_refine_ls_goodness_of_fit_ref 1.044
_refine_ls_hydrogen_treatment constr
_refine_ls_matrix_type full
_refine_ls_number_parameters 433
_refine_ls_number_reflns 5387
_refine_ls_number_restraints 0
_refine_ls_restrained_S_all 1.044
_refine_ls_R_factor_all 0.0548
_refine_ls_R_factor_gt 0.0429
_refine_ls_shift/su_max 0.001
_refine_ls_shift/su_mean 0.000
_refine_ls_structure_factor_coef Fsqd
_refine_ls_weighting_details 'w=1/[\s^2^(Fo^2^)+(0.0509P)^2^+1.8102P] where P=(Fo^2^+2Fc^2^)/3'
_refine_ls_weighting_scheme calc
_refine_ls_wR_factor_gt 0.1073
_refine_ls_wR_factor_ref 0.1148
_reflns_Friedel_coverage 0.000
_reflns_number_gt 4456
_reflns_number_total 5387
_reflns_threshold_expression 'I > 2\s(I)'
_cod_data_source_file c6ce00518g2.cif
_cod_data_source_block sn26
_cod_depositor_comments 'Adding full bibliography for 7224863--7224869.cif.'
_cod_database_code 7224865
_shelx_shelxl_version_number 2014/7
_shelx_space_group_comment
;
The symmetry employed for this shelxl refinement is uniquely defined
by the following loop, which should always be used as a source of
symmetry information in preference to the above space-group names.
They are only intended as comments.
;
_shelx_estimated_absorpt_t_min 0.977
_shelx_estimated_absorpt_t_max 0.990

loop_
_space_group_symop_operation_xyz
'x, y, z'
'-x, y+1/2, -z+1/2'
'-x, -y, -z'
'x, -y-1/2, z-1/2'

loop_
_atom_site_label
_atom_site_type_symbol
_atom_site_fract_x
_atom_site_fract_y
_atom_site_fract_z
_atom_site_U_iso_or_equiv
_atom_site_adp_type
_atom_site_occupancy
_atom_site_site_symmetry_order
_atom_site_calc_flag
_atom_site_refinement_flags_posn
_atom_site_refinement_flags_adp
O1 O 0.93245(9) 0.81128(6) 0.94843(12) 0.0277(3) Uani 1 1 d . .
H1 H 0.9008 0.8450 0.9614 0.042 Uiso 1 1 d R U
O2 O 0.86456(10) 0.19614(6) 1.03755(11) 0.0261(3) Uani 1 1 d . .
H2 H 0.9255 0.1943 1.0337 0.039 Uiso 1 1 calc R U
N1 N 0.51318(10) 0.59753(6) 0.48721(12) 0.0170(3) Uani 1 1 d . .
N2 N 0.62334(11) 0.50036(6) 0.66244(12) 0.0166(3) Uani 1 1 d . .
H3 H 0.5723 0.4997 0.5930 0.020 Uiso 1 1 d R U
N3 N 0.84920(12) 0.92200(7) 0.99019(14) 0.0261(4) Uani 1 1 d . .
C1 C 0.45523(13) 0.63756(8) 0.39696(15) 0.0169(4) Uani 1 1 d . .
C2 C 0.66143(13) 0.44614(8) 0.73068(15) 0.0172(4) Uani 1 1 d . .
C3 C 0.67707(13) 0.55480(8) 0.71582(15) 0.0176(4) Uani 1 1 d . .
C4 C 0.80855(13) 0.23945(8) 0.95339(15) 0.0189(4) Uani 1 1 d . .
C5 C 0.66050(13) 0.61881(8) 0.67202(15) 0.0176(4) Uani 1 1 d . .
C6 C 0.62744(12) 0.38168(8) 0.70393(15) 0.0164(4) Uani 1 1 d . .
C7 C 0.58343(13) 0.63774(8) 0.56520(15) 0.0174(4) Uani 1 1 d . .
C8 C 0.56968(13) 0.70463(8) 0.52212(16) 0.0201(4) Uani 1 1 d . .
H8 H 0.6093 0.7413 0.5598 0.024 Uiso 1 1 calc R U
C9 C 0.73154(13) 0.67014(8) 0.74504(15) 0.0181(4) Uani 1 1 d . .
C10 C 0.78939(13) 0.31639(8) 0.79122(15) 0.0194(4) Uani 1 1 d . .
H10 H 0.8180 0.3383 0.7363 0.023 Uiso 1 1 calc R U
C11 C 0.74191(13) 0.46787(8) 0.83487(15) 0.0198(4) Uani 1 1 d . .
H11 H 0.7819 0.4412 0.8994 0.024 Uiso 1 1 calc R U
C12 C 0.68825(13) 0.33063(8) 0.78946(15) 0.0171(4) Uani 1 1 d . .
C13 C 0.75138(13) 0.53365(8) 0.82570(15) 0.0204(4) Uani 1 1 d . .
H13 H 0.7992 0.5607 0.8827 0.024 Uiso 1 1 calc R U
C14 C 0.84930(13) 0.27090(8) 0.87149(15) 0.0193(4) Uani 1 1 d . .
H14 H 0.9177 0.2614 0.8704 0.023 Uiso 1 1 calc R U
C15 C 0.86495(13) 0.76604(8) 0.88171(16) 0.0203(4) Uani 1 1 d . .
C16 C 0.49010(13) 0.70455(8) 0.41888(16) 0.0199(4) Uani 1 1 d . .
H16 H 0.4620 0.7412 0.3697 0.024 Uiso 1 1 calc R U
C17 C 0.70706(14) 0.25186(8) 0.95082(16) 0.0219(4) Uani 1 1 d . .
H17 H 0.6782 0.2294 1.0049 0.026 Uiso 1 1 calc R U
C18 C 0.76124(14) 0.76486(8) 0.87649(16) 0.0226(4) Uani 1 1 d . .
H18 H 0.7352 0.7965 0.9199 0.027 Uiso 1 1 calc R U
C19 C 0.69553(14) 0.71781(8) 0.80825(16) 0.0226(4) Uani 1 1 d . .
H19 H 0.6244 0.7180 0.8045 0.027 Uiso 1 1 calc R U
C20 C 0.64779(13) 0.29686(8) 0.86987(16) 0.0209(4) Uani 1 1 d . .
H20 H 0.5784 0.3049 0.8690 0.025 Uiso 1 1 calc R U
C21 C 0.83586(13) 0.67174(8) 0.75143(16) 0.0230(4) Uani 1 1 d . .
H21 H 0.8623 0.6398 0.7090 0.028 Uiso 1 1 calc R U
C22 C 0.90213(14) 0.71915(8) 0.81867(17) 0.0247(4) Uani 1 1 d . .
H22 H 0.9730 0.7195 0.8215 0.030 Uiso 1 1 calc R U
C23 C 0.71067(14) 1.02396(9) 0.64862(15) 0.0230(4) Uani 1 1 d . .
C24 C 0.78659(15) 0.97885(9) 0.63526(16) 0.0265(4) Uani 1 1 d . .
C25 C 0.73640(15) 1.09127(9) 0.66612(16) 0.0244(4) Uani 1 1 d . .
C26 C 0.83653(15) 1.11197(10) 0.66381(17) 0.0302(5) Uani 1 1 d . .
H26 H 0.8539 1.1569 0.6739 0.036 Uiso 1 1 calc R U
C27 C 0.71778(16) 1.00393(9) 0.94402(18) 0.0310(5) Uani 1 1 d . .
H27 H 0.6479 1.0156 0.9034 0.037 Uiso 1 1 calc R U
C28 C 0.61020(16) 1.00296(10) 0.64625(18) 0.0339(5) Uani 1 1 d . .
C29 C 0.88521(15) 1.00133(10) 0.63470(17) 0.0319(5) Uani 1 1 d . .
C30 C 0.75234(16) 0.94181(9) 0.93457(18) 0.0297(4) Uani 1 1 d . .
H30 H 0.7048 0.9113 0.8859 0.036 Uiso 1 1 calc R U
C31 C 0.90648(15) 1.06975(11) 0.64777(18) 0.0357(5) Uani 1 1 d . .
H31 H 0.9718 1.0855 0.6450 0.043 Uiso 1 1 calc R U
C32 C 0.91425(16) 0.96599(9) 1.05913(17) 0.0315(5) Uani 1 1 d . .
H32 H 0.9832 0.9528 1.1009 0.038 Uiso 1 1 calc R U
C33 C 0.66366(17) 1.13466(10) 0.68580(18) 0.0336(5) Uani 1 1 d . .
H33 H 0.6812 1.1794 0.7005 0.040 Uiso 1 1 calc R U
C34 C 0.88576(19) 1.02964(10) 1.07230(19) 0.0391(5) Uani 1 1 d . .
H34 H 0.9343 1.0595 1.1214 0.047 Uiso 1 1 calc R U
C35 C 0.78556(18) 1.04890(10) 1.01291(19) 0.0362(5) Uani 1 1 d . .
H35 H 0.7639 1.0924 1.0196 0.043 Uiso 1 1 calc R U
C36 C 0.7609(2) 0.91128(10) 0.62186(18) 0.0412(6) Uani 1 1 d . .
C37 C 0.56725(18) 1.11343(11) 0.6842(2) 0.0425(6) Uani 1 1 d . .
H37 H 0.5190 1.1437 0.6980 0.051 Uiso 1 1 calc R U
C38 C 0.6567(2) 0.89228(11) 0.6203(2) 0.0513(7) Uani 1 1 d . .
H38 H 0.6382 0.8475 0.6117 0.062 Uiso 1 1 calc R U
C39 C 0.53912(17) 1.04953(12) 0.6630(2) 0.0427(6) Uani 1 1 d . .
H39 H 0.4710 1.0363 0.6595 0.051 Uiso 1 1 calc R U
C40 C 0.5868(2) 0.93544(12) 0.6305(2) 0.0484(6) Uani 1 1 d . .
H40 H 0.5193 0.9208 0.6272 0.058 Uiso 1 1 calc R U
C41 C 0.95730(19) 0.95509(14) 0.6200(2) 0.0554(7) Uani 1 1 d . .
H41 H 1.0239 0.9688 0.6182 0.067 Uiso 1 1 calc R U
C42 C 0.8350(3) 0.86807(12) 0.6090(2) 0.0605(8) Uani 1 1 d . .
H42 H 0.8192 0.8229 0.6006 0.073 Uiso 1 1 calc R U
C43 C 0.9308(3) 0.88899(15) 0.6080(2) 0.0681(10) Uani 1 1 d . .
H43 H 0.9802 0.8581 0.5990 0.082 Uiso 1 1 calc R U

loop_
_atom_site_aniso_label
_atom_site_aniso_U_11
_atom_site_aniso_U_22
_atom_site_aniso_U_33
_atom_site_aniso_U_23
_atom_site_aniso_U_13
_atom_site_aniso_U_12
O1 0.0205(7) 0.0175(6) 0.0400(8) -0.0104(6) 0.0014(6) -0.0018(5)
O2 0.0215(7) 0.0244(7) 0.0302(7) 0.0101(5) 0.0045(5) 0.0029(5)
N1 0.0162(7) 0.0139(7) 0.0202(7) -0.0007(6) 0.0043(6) -0.0005(6)
N2 0.0168(7) 0.0128(7) 0.0182(7) -0.0006(5) 0.0020(6) -0.0012(6)
N3 0.0343(9) 0.0206(8) 0.0233(8) 0.0003(6) 0.0085(7) -0.0023(7)
C1 0.0156(8) 0.0135(8) 0.0228(9) 0.0001(7) 0.0077(7) 0.0008(7)
C2 0.0180(9) 0.0147(8) 0.0199(9) 0.0020(7) 0.0074(7) 0.0016(7)
C3 0.0167(8) 0.0170(9) 0.0193(9) -0.0032(7) 0.0057(7) -0.0014(7)
C4 0.0214(9) 0.0121(8) 0.0202(9) 0.0001(7) 0.0021(7) -0.0004(7)
C5 0.0180(9) 0.0138(8) 0.0215(9) -0.0025(7) 0.0068(7) -0.0013(7)
C6 0.0155(8) 0.0148(8) 0.0199(9) 0.0004(7) 0.0070(7) 0.0007(7)
C7 0.0170(8) 0.0141(8) 0.0215(9) -0.0012(7) 0.0066(7) -0.0010(7)
C8 0.0190(9) 0.0125(8) 0.0275(10) -0.0016(7) 0.0053(8) -0.0022(7)
C9 0.0197(9) 0.0128(8) 0.0196(9) 0.0012(7) 0.0028(7) -0.0011(7)
C10 0.0199(9) 0.0163(8) 0.0219(9) 0.0018(7) 0.0064(7) -0.0025(7)
C11 0.0208(9) 0.0178(9) 0.0185(9) 0.0019(7) 0.0026(7) 0.0007(7)
C12 0.0186(9) 0.0128(8) 0.0184(9) -0.0023(6) 0.0031(7) -0.0018(7)
C13 0.0216(9) 0.0181(9) 0.0197(9) -0.0029(7) 0.0036(7) -0.0020(7)
C14 0.0151(8) 0.0178(9) 0.0244(9) -0.0013(7) 0.0048(7) -0.0016(7)
C15 0.0205(9) 0.0139(8) 0.0226(9) -0.0015(7) 0.0006(7) -0.0016(7)
C16 0.0177(9) 0.0136(8) 0.0276(10) 0.0026(7) 0.0059(8) 0.0004(7)
C17 0.0229(9) 0.0197(9) 0.0247(9) 0.0046(7) 0.0098(8) -0.0005(7)
C18 0.0231(9) 0.0158(9) 0.0296(10) -0.0052(7) 0.0091(8) -0.0007(7)
C19 0.0190(9) 0.0179(9) 0.0314(10) -0.0037(7) 0.0086(8) -0.0021(7)
C20 0.0173(9) 0.0192(9) 0.0269(10) 0.0012(7) 0.0079(7) 0.0012(7)
C21 0.0214(9) 0.0181(9) 0.0284(10) -0.0042(7) 0.0059(8) 0.0021(7)
C22 0.0165(9) 0.0216(9) 0.0334(10) -0.0044(8) 0.0040(8) 0.0002(7)
C23 0.0260(10) 0.0246(10) 0.0176(9) 0.0023(7) 0.0055(8) 0.0002(8)
C24 0.0372(11) 0.0229(10) 0.0147(9) 0.0014(7) 0.0009(8) 0.0073(8)
C25 0.0303(10) 0.0228(9) 0.0186(9) 0.0023(7) 0.0050(8) 0.0046(8)
C26 0.0343(11) 0.0274(10) 0.0256(10) -0.0016(8) 0.0042(9) -0.0080(9)
C27 0.0374(12) 0.0300(11) 0.0296(11) 0.0030(8) 0.0162(9) 0.0045(9)
C28 0.0343(11) 0.0379(12) 0.0286(11) 0.0064(9) 0.0085(9) -0.0091(9)
C29 0.0279(11) 0.0449(13) 0.0190(9) -0.0005(8) 0.0010(8) 0.0139(9)
C30 0.0336(11) 0.0272(10) 0.0282(10) -0.0011(8) 0.0090(9) -0.0012(9)
C31 0.0218(10) 0.0529(14) 0.0288(11) -0.0017(9) 0.0022(9) -0.0059(9)
C32 0.0369(12) 0.0291(11) 0.0263(10) -0.0003(8) 0.0063(9) -0.0063(9)
C33 0.0443(13) 0.0255(10) 0.0323(11) 0.0026(8) 0.0135(9) 0.0093(9)
C34 0.0575(15) 0.0259(11) 0.0344(12) -0.0086(9) 0.0148(11) -0.0135(10)
C35 0.0600(15) 0.0219(10) 0.0366(12) 0.0016(9) 0.0292(11) 0.0035(10)
C36 0.0734(17) 0.0231(11) 0.0195(10) 0.0000(8) 0.0025(10) 0.0112(11)
C37 0.0440(13) 0.0433(13) 0.0455(13) 0.0100(10) 0.0217(11) 0.0167(11)
C38 0.089(2) 0.0204(11) 0.0363(13) 0.0015(9) 0.0070(13) -0.0233(13)
C39 0.0286(11) 0.0615(16) 0.0436(13) 0.0138(11) 0.0194(10) 0.0032(11)
C40 0.0596(16) 0.0405(14) 0.0428(14) 0.0058(11) 0.0119(12) -0.0175(12)
C41 0.0420(14) 0.087(2) 0.0301(12) -0.0035(12) 0.0009(11) 0.0365(14)
C42 0.103(2) 0.0367(14) 0.0278(12) -0.0010(10) -0.0016(14) 0.0351(15)
C43 0.089(2) 0.071(2) 0.0304(13) -0.0068(12) -0.0030(14) 0.0653(18)

loop_
_atom_type_symbol
_atom_type_description
_atom_type_scat_dispersion_real
_atom_type_scat_dispersion_imag
_atom_type_scat_source
C C 0.0033 0.0016 'International Tables Vol C Tables 4.2.6.8 and 6.1.1.4'
H H 0.0000 0.0000 'International Tables Vol C Tables 4.2.6.8 and 6.1.1.4'
N N 0.0061 0.0033 'International Tables Vol C Tables 4.2.6.8 and 6.1.1.4'
O O 0.0106 0.0060 'International Tables Vol C Tables 4.2.6.8 and 6.1.1.4'

loop_
_geom_angle_atom_site_label_1
_geom_angle_atom_site_label_2
_geom_angle_atom_site_label_3
_geom_angle
_geom_angle_site_symmetry_1
_geom_angle_site_symmetry_3
C15 O1 H1 111.5 . .
C4 O2 H2 109.5 . .
C7 N1 C1 105.15(13) . .
C2 N2 C3 110.33(14) . .
C2 N2 H3 124.2 . .
C3 N2 H3 125.5 . .
C30 N3 C32 116.87(17) . .
N1 C1 C6 126.12(15) . 3_666
N1 C1 C16 110.78(14) . .
C6 C1 C16 123.10(15) 3_666 .
N2 C2 C6 126.72(15) . .
N2 C2 C11 106.76(14) . .
C6 C2 C11 126.52(15) . .
N2 C3 C5 126.60(15) . .
N2 C3 C13 106.60(14) . .
C5 C3 C13 126.79(15) . .
O2 C4 C17 117.85(15) . .
O2 C4 C14 122.52(15) . .
C17 C4 C14 119.63(15) . .
C3 C5 C7 124.77(15) . .
C3 C5 C9 116.77(15) . .
C7 C5 C9 118.46(14) . .
C2 C6 C1 124.93(15) . 3_666
C2 C6 C12 115.80(14) . .
C1 C6 C12 119.23(14) 3_666 .
N1 C7 C5 126.29(15) . .
N1 C7 C8 110.69(14) . .
C5 C7 C8 123.01(15) . .
C16 C8 C7 106.72(15) . .
C16 C8 H8 126.6 . .
C7 C8 H8 126.6 . .
C21 C9 C19 117.77(15) . .
C21 C9 C5 120.87(15) . .
C19 C9 C5 121.36(15) . .
C14 C10 C12 121.49(16) . .
C14 C10 H10 119.3 . .
C12 C10 H10 119.3 . .
C13 C11 C2 108.04(15) . .
C13 C11 H11 126.0 . .
C2 C11 H11 126.0 . .
C10 C12 C20 117.88(15) . .
C10 C12 C6 119.71(15) . .
C20 C12 C6 122.40(15) . .
C11 C13 C3 108.24(15) . .
C11 C13 H13 125.9 . .
C3 C13 H13 125.9 . .
C4 C14 C10 119.59(16) . .
C4 C14 H14 120.2 . .
C10 C14 H14 120.2 . .
O1 C15 C18 122.12(15) . .
O1 C15 C22 118.68(15) . .
C18 C15 C22 119.19(16) . .
C8 C16 C1 106.67(15) . .
C8 C16 H16 126.7 . .
C1 C16 H16 126.7 . .
C20 C17 C4 120.27(16) . .
C20 C17 H17 119.9 . .
C4 C17 H17 119.9 . .
C19 C18 C15 120.24(16) . .
C19 C18 H18 119.9 . .
C15 C18 H18 119.9 . .
C18 C19 C9 121.39(16) . .
C18 C19 H19 119.3 . .
C9 C19 H19 119.3 . .
C17 C20 C12 121.08(16) . .
C17 C20 H20 119.5 . .
C12 C20 H20 119.5 . .
C22 C21 C9 121.25(16) . .
C22 C21 H21 119.4 . .
C9 C21 H21 119.4 . .
C15 C22 C21 120.16(16) . .
C15 C22 H22 119.9 . .
C21 C22 H22 119.9 . .
C28 C23 C25 119.28(17) . .
C28 C23 C24 121.24(18) . .
C25 C23 C24 119.48(17) . .
C29 C24 C23 120.05(17) . .
C29 C24 C36 121.06(19) . .
C23 C24 C36 118.89(19) . .
C33 C25 C23 119.19(18) . .
C33 C25 C26 122.22(18) . .
C23 C25 C26 118.59(17) . .
C31 C26 C25 121.70(18) . .
C31 C26 H26 119.2 . .
C25 C26 H26 119.2 . .
C35 C27 C30 119.1(2) . .
C35 C27 H27 120.4 . .
C30 C27 H27 120.4 . .
C39 C28 C23 118.76(19) . .
C39 C28 C40 122.9(2) . .
C23 C28 C40 118.3(2) . .
C41 C29 C24 118.0(2) . .
C41 C29 C31 123.3(2) . .
C24 C29 C31 118.64(17) . .
N3 C30 C27 123.52(19) . .
N3 C30 H30 118.2 . .
C27 C30 H30 118.2 . .
C26 C31 C29 121.46(19) . .
C26 C31 H31 119.3 . .
C29 C31 H31 119.3 . .
N3 C32 C34 123.1(2) . .
N3 C32 H32 118.4 . .
C34 C32 H32 118.4 . .
C37 C33 C25 120.69(19) . .
C37 C33 H33 119.7 . .
C25 C33 H33 119.7 . .
C35 C34 C32 118.75(19) . .
C35 C34 H34 120.6 . .
C32 C34 H34 120.6 . .
C27 C35 C34 118.62(19) . .
C27 C35 H35 120.7 . .
C34 C35 H35 120.7 . .
C42 C36 C24 118.4(3) . .
C42 C36 C38 124.0(2) . .
C24 C36 C38 117.7(2) . .
C39 C37 C33 121.3(2) . .
C39 C37 H37 119.3 . .
C33 C37 H37 119.3 . .
C40 C38 C36 122.2(2) . .
C40 C38 H38 118.9 . .
C36 C38 H38 118.9 . .
C37 C39 C28 120.7(2) . .
C37 C39 H39 119.7 . .
C28 C39 H39 119.7 . .
C38 C40 C28 121.7(2) . .
C38 C40 H40 119.2 . .
C28 C40 H40 119.2 . .
C43 C41 C29 120.0(3) . .
C43 C41 H41 120.0 . .
C29 C41 H41 120.0 . .
C43 C42 C36 121.3(3) . .
C43 C42 H42 119.3 . .
C36 C42 H42 119.3 . .
C42 C43 C41 121.2(2) . .
C42 C43 H43 119.4 . .
C41 C43 H43 119.4 . .

loop_
_geom_bond_atom_site_label_1
_geom_bond_atom_site_label_2
_geom_bond_distance
_geom_bond_site_symmetry_2
O1 C15 1.364(2) .
O1 H1 0.8508 .
O2 C4 1.364(2) .
O2 H2 0.8400 .
N1 C7 1.369(2) .
N1 C1 1.370(2) .
N2 C2 1.370(2) .
N2 C3 1.373(2) .
N2 H3 0.8855 .
N3 C30 1.336(2) .
N3 C32 1.341(2) .
C1 C6 1.404(2) 3_666
C1 C16 1.450(2) .
C2 C6 1.404(2) .
C2 C11 1.427(2) .
C3 C5 1.401(2) .
C3 C13 1.426(2) .
C4 C17 1.388(2) .
C4 C14 1.389(2) .
C5 C7 1.406(2) .
C5 C9 1.501(2) .
C6 C1 1.404(2) 3_666
C6 C12 1.502(2) .
C7 C8 1.452(2) .
C8 C16 1.342(2) .
C8 H8 0.9500 .
C9 C21 1.391(2) .
C9 C19 1.393(2) .
C10 C14 1.389(2) .
C10 C12 1.393(2) .
C10 H10 0.9500 .
C11 C13 1.363(2) .
C11 H11 0.9500 .
C12 C20 1.396(2) .
C13 H13 0.9500 .
C14 H14 0.9500 .
C15 C18 1.386(2) .
C15 C22 1.389(2) .
C16 H16 0.9500 .
C17 C20 1.383(2) .
C17 H17 0.9500 .
C18 C19 1.385(2) .
C18 H18 0.9500 .
C19 H19 0.9500 .
C20 H20 0.9500 .
C21 C22 1.389(2) .
C21 H21 0.9500 .
C22 H22 0.9500 .
C23 C28 1.418(3) .
C23 C25 1.424(3) .
C23 C24 1.425(3) .
C24 C29 1.413(3) .
C24 C36 1.426(3) .
C25 C33 1.396(3) .
C25 C26 1.428(3) .
C26 C31 1.337(3) .
C26 H26 0.9500 .
C27 C35 1.372(3) .
C27 C30 1.373(3) .
C27 H27 0.9500 .
C28 C39 1.410(3) .
C28 C40 1.421(3) .
C29 C41 1.407(3) .
C29 C31 1.432(3) .
C30 H30 0.9500 .
C31 H31 0.9500 .
C32 C34 1.383(3) .
C32 H32 0.9500 .
C33 C37 1.370(3) .
C33 H33 0.9500 .
C34 C35 1.378(3) .
C34 H34 0.9500 .
C35 H35 0.9500 .
C36 C42 1.380(3) .
C36 C38 1.458(4) .
C37 C39 1.367(3) .
C37 H37 0.9500 .
C38 C40 1.327(4) .
C38 H38 0.9500 .
C39 H39 0.9500 .
C40 H40 0.9500 .
C41 C43 1.399(4) .
C41 H41 0.9500 .
C42 C43 1.369(4) .
C42 H42 0.9500 .
C43 H43 0.9500 .

loop_
_geom_hbond_atom_site_label_D
_geom_hbond_atom_site_label_H
_geom_hbond_atom_site_label_A
_geom_hbond_distance_DH
_geom_hbond_distance_HA
_geom_hbond_distance_DA
_geom_hbond_angle_DHA
_geom_hbond_site_symmetry_A
O1 H1 N3 0.85 1.80 2.6441(19) 173 .
O2 H2 O1 0.84 1.87 2.7059(18) 171 3_767
